data_4130202
loop_
_publ_author_name
'Zhang, Xiaolei'
'Dai, Huimin'
'Yan, Hong'
'Zou, Wenli'
'Cremer, Dieter'

_publ_section_title
;
 B-H&#x00B7;&#x00B7;&#x00B7;\p Interaction: A New Type of Nonclassical
 Hydrogen Bonding.
;
_journal_issue 13
_journal_name_full 'Journal of the American Chemical Society'
_journal_page_first 4334
_journal_page_last 4337
_journal_paper_doi 10.1021/jacs.6b01249
_journal_volume 138
_journal_year 2016
_chemical_formula_sum 'C12 H25 B10 Ir S2'
_chemical_formula_weight 533.74
_space_group_IT_number 61
_space_group_name_Hall '-P 2ac 2ab'
_space_group_name_H-M_alt 'P b c a'
_symmetry_cell_setting orthorhombic
_symmetry_space_group_name_H-M 'P b c a'
_atom_sites_solution_hydrogens geom
_atom_sites_solution_primary direct
_atom_sites_solution_secondary difmap
_audit_creation_method SHELXL-97
_cell_angle_alpha 90.00
_cell_angle_beta 90.00
_cell_angle_gamma 90.00
_cell_formula_units_Z 8
_cell_length_a 11.8131(10)
_cell_length_b 12.9608(11)
_cell_length_c 26.409(2)
_cell_measurement_temperature 296(2)
_cell_volume 4043.4(6)
_computing_structure_refinement 'SHELXL-97 (Sheldrick, 1997)'
_computing_structure_solution 'SHELXS-97 (Sheldrick, 1990)'
_diffrn_ambient_temperature 296(2)
_diffrn_measured_fraction_theta_full 0.986
_diffrn_measured_fraction_theta_max 0.986
_diffrn_radiation_monochromator graphite
_diffrn_radiation_source 'fine-focus sealed tube'
_diffrn_radiation_type MoK\a
_diffrn_radiation_wavelength 0.71073
_diffrn_reflns_av_R_equivalents 0.0571
_diffrn_reflns_av_sigmaI/netI 0.0371
_diffrn_reflns_limit_h_max 14
_diffrn_reflns_limit_h_min -13
_diffrn_reflns_limit_k_max 15
_diffrn_reflns_limit_k_min -15
_diffrn_reflns_limit_l_max 32
_diffrn_reflns_limit_l_min -32
_diffrn_reflns_number 27672
_diffrn_reflns_theta_full 26.00
_diffrn_reflns_theta_max 26.00
_diffrn_reflns_theta_min 1.54
_exptl_absorpt_coefficient_mu 6.803
_exptl_crystal_density_diffrn 1.754
_exptl_crystal_density_method 'not measured'
_exptl_crystal_description block
_exptl_crystal_F_000 2048
_refine_diff_density_max 0.560
_refine_diff_density_min -0.513
_refine_diff_density_rms 0.106
_refine_ls_extinction_method none
_refine_ls_goodness_of_fit_ref 1.006
_refine_ls_hydrogen_treatment mixed
_refine_ls_matrix_type full
_refine_ls_number_parameters 231
_refine_ls_number_reflns 3915
_refine_ls_number_restraints 0
_refine_ls_restrained_S_all 1.006
_refine_ls_R_factor_all 0.0431
_refine_ls_R_factor_gt 0.0252
_refine_ls_shift/su_max 0.003
_refine_ls_shift/su_mean 0.000
_refine_ls_structure_factor_coef Fsqd
_refine_ls_weighting_details 'calc w=1/[\s^2^(Fo^2^)+(0.0282P)^2^+0.9780P] where P=(Fo^2^+2Fc^2^)/3'
_refine_ls_weighting_scheme calc
_refine_ls_wR_factor_gt 0.0592
_refine_ls_wR_factor_ref 0.0637
_reflns_number_gt 2871
_reflns_number_total 3915
_reflns_threshold_expression >2sigma(I)
_cod_data_source_file ja6b01249_si_001.cif
_cod_data_source_block B
_cod_depositor_comments
;
The following automatic conversions were performed:

data item '_symmetry_cell_setting' value 'Orthorhombic' was changed
to 'orthorhombic' in accordance with the
/home/saulius/struct/COD-crude-data/automatic-downloads/DataCite-retrospective/ACS/depositions/lib/dictionaries/cif_core.dic
dictionary named 'cif_core.dic' version 2.4.2 last updated on
2011-04-26.

Automatic conversion script
Id: cif_fix_values 6909 2019-04-08 15:41:33Z antanas 
;
_cod_original_sg_symbol_H-M Pbca
_cod_database_code 4130202

loop_
_symmetry_equiv_pos_as_xyz
'x, y, z'
'-x+1/2, -y, z+1/2'
'-x, y+1/2, -z+1/2'
'x+1/2, -y+1/2, -z'
'-x, -y, -z'
'x-1/2, y, -z-1/2'
'x, -y-1/2, z-1/2'
'-x-1/2, y-1/2, z'

loop_
_atom_site_label
_atom_site_type_symbol
_atom_site_fract_x
_atom_site_fract_y
_atom_site_fract_z
_atom_site_U_iso_or_equiv
_atom_site_adp_type
_atom_site_occupancy
_atom_site_symmetry_multiplicity
_atom_site_calc_flag
_atom_site_refinement_flags
Ir1 Ir 0.582877(15) 0.877141(14) 0.848382(6) 0.02872(7) Uani 1 1 d .
S2 S 0.50741(11) 0.71766(9) 0.83324(4) 0.0377(3) Uani 1 1 d .
S1 S 0.49901(11) 0.89854(9) 0.92645(4) 0.0347(3) Uani 1 1 d .
C17 C 0.7173(4) 0.8808(4) 0.79184(18) 0.0383(12) Uani 1 1 d .
C15 C 0.6015(4) 1.0218(4) 0.80957(18) 0.0363(12) Uani 1 1 d .
C14 C 0.6856(4) 1.0178(4) 0.84873(17) 0.0365(12) Uani 1 1 d .
B9 B 0.4029(4) 0.7872(4) 0.93381(18) 0.0269(11) Uani 1 1 d .
B12 B 0.4068(4) 0.6938(4) 0.8855(2) 0.0309(12) Uani 1 1 d .
B7 B 0.2689(5) 0.6394(4) 0.8785(2) 0.0431(15) Uani 1 1 d .
H7 H 0.2370 0.6109 0.8420 0.052 Uiso 1 1 calc R
C16 C 0.6226(4) 0.9393(4) 0.77422(17) 0.0377(12) Uani 1 1 d .
C13 C 0.7542(4) 0.9290(4) 0.83900(17) 0.0343(11) Uani 1 1 d .
B3 B 0.3512(5) 0.5896(4) 0.9785(2) 0.0396(14) Uani 1 1 d .
H3 H 0.3697 0.5292 1.0066 0.048 Uiso 1 1 calc R
C18 C 0.8523(4) 0.8968(4) 0.8707(2) 0.0535(15) Uani 1 1 d .
H18A H 0.9170 0.9382 0.8623 0.080 Uiso 1 1 calc R
H18B H 0.8691 0.8255 0.8644 0.080 Uiso 1 1 calc R
H18C H 0.8340 0.9060 0.9058 0.080 Uiso 1 1 calc R
B4 B 0.3681(5) 0.7235(4) 0.9922(2) 0.0392(14) Uani 1 1 d .
H4 H 0.3992 0.7510 1.0290 0.047 Uiso 1 1 calc R
B10 B 0.4570(5) 0.6599(4) 0.9476(2) 0.0329(13) Uani 1 1 d .
H10 H 0.5471 0.6456 0.9555 0.039 Uiso 1 1 calc R
C22 C 0.7661(5) 0.7886(5) 0.7668(2) 0.0586(16) Uani 1 1 d .
H22A H 0.7067 0.7496 0.7510 0.088 Uiso 1 1 calc R
H22B H 0.8035 0.7465 0.7916 0.088 Uiso 1 1 calc R
H22C H 0.8197 0.8100 0.7416 0.088 Uiso 1 1 calc R
B5 B 0.2604(5) 0.7920(4) 0.9579(2) 0.0420(15) Uani 1 1 d .
H5 H 0.2223 0.8631 0.9729 0.050 Uiso 1 1 calc R
C21 C 0.5590(5) 0.9212(5) 0.7262(2) 0.0606(17) Uani 1 1 d .
H21A H 0.5947 0.9583 0.6991 0.091 Uiso 1 1 calc R
H21B H 0.4825 0.9449 0.7301 0.091 Uiso 1 1 calc R
H21C H 0.5588 0.8488 0.7186 0.091 Uiso 1 1 calc R
B8 B 0.2837(4) 0.7718(5) 0.8927(2) 0.0389(14) Uani 1 1 d .
H8 H 0.2608 0.8311 0.8647 0.047 Uiso 1 1 calc R
C20 C 0.5090(5) 1.1000(4) 0.8039(2) 0.0587(16) Uani 1 1 d .
H20A H 0.5001 1.1372 0.8351 0.088 Uiso 1 1 calc R
H20B H 0.4394 1.0656 0.7956 0.088 Uiso 1 1 calc R
H20C H 0.5283 1.1473 0.7773 0.088 Uiso 1 1 calc R
C19 C 0.7003(5) 1.0906(4) 0.8924(2) 0.0544(16) Uani 1 1 d .
H19A H 0.7194 1.0522 0.9223 0.082 Uiso 1 1 calc R
H19B H 0.6310 1.1276 0.8980 0.082 Uiso 1 1 calc R
H19C H 0.7599 1.1385 0.8849 0.082 Uiso 1 1 calc R
C2 C 0.2424(4) 0.5857(4) 0.9361(2) 0.0422(13) Uani 1 1 d .
H2 H 0.1870 0.5176 0.9372 0.051 Uiso 1 1 calc R
C1 C 0.2387(4) 0.6720(4) 0.9815(2) 0.0437(13) Uani 1 1 d .
H1 H 0.1818 0.6638 1.0142 0.052 Uiso 1 1 calc R
B6 B 0.1786(5) 0.7020(5) 0.9237(2) 0.0502(17) Uani 1 1 d .
H6 H 0.0876 0.7134 0.9168 0.060 Uiso 1 1 calc R
B11 B 0.3747(5) 0.5712(4) 0.9132(2) 0.0386(14) Uani 1 1 d .
H11 H 0.4102 0.4985 0.8987 0.046 Uiso 1 1 calc R

loop_
_atom_site_aniso_label
_atom_site_aniso_U_11
_atom_site_aniso_U_22
_atom_site_aniso_U_33
_atom_site_aniso_U_23
_atom_site_aniso_U_13
_atom_site_aniso_U_12
Ir1 0.02791(11) 0.03336(12) 0.02490(11) 0.00329(8) 0.00301(7) -0.00393(9)
S2 0.0422(7) 0.0406(7) 0.0303(6) -0.0069(6) 0.0100(6) -0.0087(6)
S1 0.0418(7) 0.0318(6) 0.0304(6) -0.0015(5) 0.0083(6) -0.0079(6)
C17 0.032(3) 0.050(3) 0.033(3) 0.002(2) 0.008(2) -0.004(3)
C15 0.034(3) 0.035(3) 0.040(3) 0.014(2) 0.002(2) -0.007(2)
C14 0.033(3) 0.041(3) 0.035(3) 0.002(2) 0.004(2) -0.011(2)
B9 0.034(3) 0.026(3) 0.020(2) 0.003(2) 0.003(2) 0.000(2)
B12 0.028(3) 0.036(3) 0.029(3) 0.002(2) 0.003(2) -0.006(2)
B7 0.035(3) 0.051(4) 0.043(4) 0.000(3) 0.002(3) -0.013(3)
C16 0.038(3) 0.051(3) 0.023(2) 0.013(2) 0.004(2) -0.017(2)
C13 0.026(3) 0.047(3) 0.031(3) 0.010(2) 0.003(2) -0.008(2)
B3 0.049(4) 0.034(3) 0.036(3) 0.009(3) 0.006(3) -0.002(3)
C18 0.035(3) 0.086(4) 0.039(3) 0.010(3) -0.003(3) -0.004(3)
B4 0.056(4) 0.033(3) 0.028(3) -0.001(3) 0.004(3) -0.003(3)
B10 0.038(3) 0.031(3) 0.029(3) 0.009(2) -0.002(2) 0.002(2)
C22 0.053(4) 0.077(4) 0.045(3) -0.011(3) 0.017(3) 0.011(3)
B5 0.042(3) 0.031(3) 0.053(4) 0.002(3) 0.020(3) 0.000(3)
C21 0.062(4) 0.085(4) 0.035(3) 0.005(3) -0.008(3) -0.021(3)
B8 0.025(3) 0.045(3) 0.047(4) 0.010(3) 0.001(3) 0.003(3)
C20 0.050(4) 0.059(4) 0.067(4) 0.026(3) 0.009(3) 0.008(3)
C19 0.066(4) 0.053(3) 0.045(3) -0.008(3) 0.006(3) -0.023(3)
C2 0.046(3) 0.034(3) 0.046(3) -0.004(2) 0.010(3) -0.012(2)
C1 0.047(3) 0.042(3) 0.042(3) -0.004(3) 0.022(3) -0.008(3)
B6 0.031(3) 0.062(4) 0.058(4) 0.006(3) 0.003(3) -0.003(3)
B11 0.040(4) 0.028(3) 0.047(4) -0.004(3) 0.007(3) 0.001(3)

loop_
_atom_type_symbol
_atom_type_description
_atom_type_scat_dispersion_real
_atom_type_scat_dispersion_imag
_atom_type_scat_source
C C 0.0033 0.0016 'International Tables Vol C Tables 4.2.6.8 and 6.1.1.4'
H H 0.0000 0.0000 'International Tables Vol C Tables 4.2.6.8 and 6.1.1.4'
B B 0.0013 0.0007 'International Tables Vol C Tables 4.2.6.8 and 6.1.1.4'
S S 0.1246 0.1234 'International Tables Vol C Tables 4.2.6.8 and 6.1.1.4'
Ir Ir -1.4442 7.9887 'International Tables Vol C Tables 4.2.6.8 and 6.1.1.4'

loop_
_geom_angle_atom_site_label_1
_geom_angle_atom_site_label_2
_geom_angle_atom_site_label_3
_geom_angle
C13 Ir1 C15 64.86(18)
C13 Ir1 C16 64.89(18)
C15 Ir1 C16 39.00(18)
C13 Ir1 C17 39.42(17)
C15 Ir1 C17 65.14(18)
C16 Ir1 C17 38.37(18)
C13 Ir1 C14 38.51(18)
C15 Ir1 C14 38.62(17)
C16 Ir1 C14 64.84(17)
C17 Ir1 C14 65.24(18)
C13 Ir1 S2 129.08(14)
C15 Ir1 S2 138.21(14)
C16 Ir1 S2 105.20(14)
C17 Ir1 S2 100.60(13)
C14 Ir1 S2 165.79(13)
C13 Ir1 S1 118.10(13)
C15 Ir1 S1 111.46(14)
C16 Ir1 S1 148.90(15)
C17 Ir1 S1 157.43(14)
C14 Ir1 S1 97.72(12)
S2 Ir1 S1 95.60(4)
B12 S2 Ir1 105.76(17)
B9 S1 Ir1 105.34(16)
C16 C17 C13 106.5(4)
C16 C17 C22 125.9(5)
C13 C17 C22 127.5(5)
C16 C17 Ir1 70.4(3)
C13 C17 Ir1 69.1(3)
C22 C17 Ir1 124.8(3)
C14 C15 C16 108.7(4)
C14 C15 C20 127.0(5)
C16 C15 C20 124.3(5)
C14 C15 Ir1 72.3(3)
C16 C15 Ir1 71.3(3)
C20 C15 Ir1 124.3(3)
C13 C14 C15 107.0(4)
C13 C14 C19 125.3(5)
C15 C14 C19 127.7(5)
C13 C14 Ir1 69.1(3)
C15 C14 Ir1 69.1(3)
C19 C14 Ir1 126.2(3)
B12 B9 B8 60.3(3)
B12 B9 B4 108.1(4)
B8 B9 B4 106.8(4)
B12 B9 B5 107.7(4)
B8 B9 B5 58.8(3)
B4 B9 B5 59.9(3)
B12 B9 B10 60.5(3)
B8 B9 B10 107.4(4)
B4 B9 B10 59.2(3)
B5 B9 B10 106.9(4)
B12 B9 S1 116.5(3)
B8 B9 S1 120.5(3)
B4 B9 S1 126.2(3)
B5 B9 S1 125.8(3)
B10 B9 S1 121.2(3)
B9 B12 B8 60.7(3)
B9 B12 B7 108.9(4)
B8 B12 B7 59.4(3)
B9 B12 B11 108.0(4)
B8 B12 B11 106.7(4)
B7 B12 B11 59.9(3)
B9 B12 B10 61.0(3)
B8 B12 B10 108.1(4)
B7 B12 B10 107.5(4)
B11 B12 B10 58.7(3)
B9 B12 S2 116.3(3)
B8 B12 S2 120.6(4)
B7 B12 S2 125.1(4)
B11 B12 S2 126.2(4)
B10 B12 S2 120.7(3)
C2 B7 B8 103.0(4)
C2 B7 B11 57.8(3)
B8 B7 B11 107.6(4)
C2 B7 B12 103.6(4)
B8 B7 B12 60.2(3)
B11 B7 B12 60.2(3)
C2 B7 B6 58.7(3)
B8 B7 B6 58.5(3)
B11 B7 B6 107.4(4)
B12 B7 B6 107.2(4)
C17 C16 C15 108.5(4)
C17 C16 C21 126.0(5)
C15 C16 C21 125.4(5)
C17 C16 Ir1 71.2(3)
C15 C16 Ir1 69.7(2)
C21 C16 Ir1 126.9(3)
C14 C13 C17 109.2(4)
C14 C13 C18 124.4(5)
C17 C13 C18 126.3(5)
C14 C13 Ir1 72.3(3)
C17 C13 Ir1 71.5(3)
C18 C13 Ir1 125.5(3)
C2 B3 C1 57.4(3)
C2 B3 B10 104.4(4)
C1 B3 B10 104.6(4)
C2 B3 B11 58.2(3)
C1 B3 B11 104.6(4)
B10 B3 B11 60.1(3)
C2 B3 B4 104.2(4)
C1 B3 B4 57.9(3)
B10 B3 B4 60.5(3)
B11 B3 B4 108.2(4)
C1 B4 B10 103.9(4)
C1 B4 B3 58.7(3)
B10 B4 B3 58.8(3)
C1 B4 B5 58.1(3)
B10 B4 B5 108.3(4)
B3 B4 B5 107.4(4)
C1 B4 B9 104.2(4)
B10 B4 B9 60.7(3)
B3 B4 B9 107.4(4)
B5 B4 B9 60.2(3)
B3 B10 B11 60.3(3)
B3 B10 B4 60.7(3)
B11 B10 B4 108.5(4)
B3 B10 B12 108.4(4)
B11 B10 B12 60.4(3)
B4 B10 B12 107.1(4)
B3 B10 B9 108.5(4)
B11 B10 B9 107.3(4)
B4 B10 B9 60.1(3)
B12 B10 B9 58.4(3)
C1 B5 B8 104.2(4)
C1 B5 B6 59.9(3)
B8 B5 B6 59.1(3)
C1 B5 B4 57.9(3)
B8 B5 B4 107.9(4)
B6 B5 B4 108.6(4)
C1 B5 B9 103.8(4)
B8 B5 B9 60.3(3)
B6 B5 B9 108.0(4)
B4 B5 B9 59.9(3)
B6 B8 B5 60.5(3)
B6 B8 B7 61.6(3)
B5 B8 B7 109.7(4)
B6 B8 B12 109.7(4)
B5 B8 B12 108.4(4)
B7 B8 B12 60.4(3)
B6 B8 B9 109.6(4)
B5 B8 B9 60.9(3)
B7 B8 B9 108.4(4)
B12 B8 B9 59.0(3)
C1 C2 B11 111.3(4)
C1 C2 B7 112.3(4)
B11 C2 B7 63.5(3)
C1 C2 B3 61.4(3)
B11 C2 B3 62.6(3)
B7 C2 B3 115.9(4)
C1 C2 B6 61.9(3)
B11 C2 B6 115.9(4)
B7 C2 B6 63.3(3)
B3 C2 B6 115.6(4)
C2 C1 B4 111.5(4)
C2 C1 B5 110.7(4)
B4 C1 B5 64.1(3)
C2 C1 B3 61.2(3)
B4 C1 B3 63.3(3)
B5 C1 B3 116.1(4)
C2 C1 B6 61.3(3)
B4 C1 B6 115.5(4)
B5 C1 B6 62.1(3)
B3 C1 B6 114.9(4)
C2 B6 C1 56.8(3)
C2 B6 B8 103.5(4)
C1 B6 B8 103.8(4)
C2 B6 B5 103.9(4)
C1 B6 B5 58.0(3)
B8 B6 B5 60.4(3)
C2 B6 B7 58.0(3)
C1 B6 B7 103.9(4)
B8 B6 B7 59.9(3)
B5 B6 B7 108.3(4)
C2 B11 B10 104.7(4)
C2 B11 B3 59.2(3)
B10 B11 B3 59.6(3)
C2 B11 B7 58.7(3)
B10 B11 B7 109.2(4)
B3 B11 B7 109.0(4)
C2 B11 B12 104.1(4)
B10 B11 B12 60.9(3)
B3 B11 B12 108.2(4)
B7 B11 B12 59.9(3)

loop_
_geom_bond_atom_site_label_1
_geom_bond_atom_site_label_2
_geom_bond_distance
Ir1 C13 2.147(5)
Ir1 C15 2.148(4)
Ir1 C16 2.169(4)
Ir1 C17 2.180(5)
Ir1 C14 2.189(5)
Ir1 S2 2.2863(12)
Ir1 S1 2.3041(12)
S2 B12 1.848(5)
S1 B9 1.846(5)
C17 C16 1.429(7)
C17 C13 1.460(6)
C17 C22 1.482(7)
C15 C14 1.435(6)
C15 C16 1.441(7)
C15 C20 1.498(7)
C14 C13 1.431(7)
C14 C19 1.501(6)
B9 B12 1.759(7)
B9 B8 1.789(7)
B9 B4 1.796(7)
B9 B5 1.801(7)
B9 B10 1.806(7)
B12 B8 1.781(8)
B12 B7 1.785(7)
B12 B11 1.789(8)
B12 B10 1.797(7)
B7 C2 1.703(8)
B7 B8 1.766(8)
B7 B11 1.784(8)
B7 B6 1.794(9)
C16 C21 1.492(6)
C13 C18 1.489(7)
B3 C2 1.704(8)
B3 C1 1.706(8)
B3 B10 1.749(8)
B3 B11 1.762(8)
B3 B4 1.784(8)
B4 C1 1.691(8)
B4 B10 1.780(8)
B4 B5 1.795(9)
B10 B11 1.759(8)
B5 C1 1.695(7)
B5 B8 1.762(8)
B5 B6 1.764(9)
B8 B6 1.740(8)
C2 C1 1.638(7)
C2 B11 1.686(7)
C2 B6 1.717(8)
C1 B6 1.728(8)
